data_4502183
loop_
_publ_author_name
'Mach\'a\<cek, Vladim\'ir'
'Bertolasi, Valerio'
'\<Sim\%unek, Petr'
'Svobodov\'a, Mark\'eta'
'Svoboda, Jan'
'\(Cerno\<skov\'a, Eva'

_publ_section_title
;
 A Three-Dimensional Channel Supramolecular Architecture Based on
 3-Amino-2-(4-dimethylaminophenyldiazenyl)-1-phenylbut-2-en-1-one and
 Aromatic Guests&#x2020;
;
_journal_issue 1
_journal_name_full 'Crystal Growth &amp; Design'
_journal_page_first 85
_journal_paper_doi 10.1021/cg900295n
_journal_volume 10
_journal_year 2010
_chemical_formula_moiety 'C18 H20 N4 O, 1/2(C6 H5 Cl)'
_chemical_formula_sum 'C21 H22.5 Cl0.5 N4 O'
_chemical_formula_weight 364.66
_chemical_name_systematic
;
 ?
;
_space_group_IT_number 15
_symmetry_cell_setting monoclinic
_symmetry_space_group_name_Hall '-C 2yc'
_symmetry_space_group_name_H-M 'C 1 2/c 1'
_atom_sites_solution_hydrogens difmap
_atom_sites_solution_primary direct
_atom_sites_solution_secondary difmap
_audit_creation_method SHELXL-97
_cell_angle_alpha 90.00
_cell_angle_beta 117.6320(10)
_cell_angle_gamma 90.00
_cell_formula_units_Z 8
_cell_length_a 25.6689(4)
_cell_length_b 10.7565(2)
_cell_length_c 15.6384(3)
_cell_measurement_reflns_used 5373
_cell_measurement_temperature 150
_cell_measurement_theta_max 30.0
_cell_measurement_theta_min 2.8
_cell_volume 3825.40(12)
_computing_cell_refinement 'Denzo SMN (Otwinowski & Minor, 1997)'
_computing_data_collection 'COLLECT (Nonius, 1997)'
_computing_data_reduction 'Denzo SMN (Otwinowski & Minor, 1997)'
_computing_molecular_graphics 'ORTEPIII (Burnett & Johnson, 1996)'
_computing_publication_material 'SHELXL-97 (Sheldrick, 1997), PARST (Nardelli, 1995), PLATON (Spek, 2003)'
_computing_structure_refinement 'SHELXL-97 (Sheldrick, 1997)'
_computing_structure_solution 'SIR97 (Altomare et al., 1999)'
_diffrn_ambient_temperature 150
_diffrn_measured_fraction_theta_full 0.996
_diffrn_measured_fraction_theta_max 0.996
_diffrn_measurement_device_type 'Nonius Kappa CCD'
_diffrn_measurement_method '\f scans and \w scans'
_diffrn_radiation_monochromator graphite
_diffrn_radiation_source 'fine-focus sealed tube'
_diffrn_radiation_type MoK\a
_diffrn_radiation_wavelength 0.71073
_diffrn_reflns_av_R_equivalents 0.0280
_diffrn_reflns_av_sigmaI/netI 0.0363
_diffrn_reflns_limit_h_max 36
_diffrn_reflns_limit_h_min -35
_diffrn_reflns_limit_k_max 14
_diffrn_reflns_limit_k_min -15
_diffrn_reflns_limit_l_max 21
_diffrn_reflns_limit_l_min -22
_diffrn_reflns_number 19594
_diffrn_reflns_theta_full 30.03
_diffrn_reflns_theta_max 30.03
_diffrn_reflns_theta_min 2.79
_exptl_absorpt_coefficient_mu 0.148
_exptl_absorpt_correction_type none
_exptl_crystal_colour yellow
_exptl_crystal_density_diffrn 1.266
_exptl_crystal_density_method 'not measured'
_exptl_crystal_description prismatic
_exptl_crystal_F_000 1544
_exptl_crystal_size_max 0.55
_exptl_crystal_size_mid 0.36
_exptl_crystal_size_min 0.17
_refine_diff_density_max 0.306
_refine_diff_density_min -0.349
_refine_diff_density_rms 0.041
_refine_ls_extinction_method none
_refine_ls_goodness_of_fit_ref 1.028
_refine_ls_hydrogen_treatment refall
_refine_ls_matrix_type full
_refine_ls_number_parameters 339
_refine_ls_number_reflns 5573
_refine_ls_number_restraints 0
_refine_ls_restrained_S_all 1.028
_refine_ls_R_factor_all 0.0638
_refine_ls_R_factor_gt 0.0452
_refine_ls_shift/su_max 0.000
_refine_ls_shift/su_mean 0.000
_refine_ls_structure_factor_coef Fsqd
_refine_ls_weighting_details 'calc w=1/[\s^2^(Fo^2^)+(0.0510P)^2^+2.3248P] where P=(Fo^2^+2Fc^2^)/3'
_refine_ls_weighting_scheme calc
_refine_ls_wR_factor_gt 0.1097
_refine_ls_wR_factor_ref 0.1204
_reflns_number_gt 4319
_reflns_number_total 5573
_reflns_threshold_expression I>2sigma(I)
_cod_data_source_file cg900295n_si_001.cif
_cod_data_source_block (1e)
_cod_original_sg_symbol_H-M 'C 2/c'
_cod_original_formula_sum 'C21 H22.50 Cl0.50 N4 O'
_cod_database_code 4502183

loop_
_symmetry_equiv_pos_as_xyz
'x, y, z'
'-x, y, -z+1/2'
'x+1/2, y+1/2, z'
'-x+1/2, y+1/2, -z+1/2'
'-x, -y, -z'
'x, -y, z-1/2'
'-x+1/2, -y+1/2, -z'
'x+1/2, -y+1/2, z-1/2'

loop_
_atom_site_label
_atom_site_type_symbol
_atom_site_fract_x
_atom_site_fract_y
_atom_site_fract_z
_atom_site_U_iso_or_equiv
_atom_site_adp_type
_atom_site_occupancy
_atom_site_symmetry_multiplicity
_atom_site_calc_flag
_atom_site_refinement_flags
O1 O 0.19611(4) -0.04436(8) 0.16029(6) 0.0299(2) Uani 1 1 d .
N1 N 0.32186(4) 0.15714(9) 0.07179(7) 0.02290(19) Uani 1 1 d .
H1 H 0.338(4) 0.214(9) 0.113(7) 0.027 Uiso 0.15 1 d P
N2 N 0.28120(4) 0.07892(8) 0.05882(6) 0.02154(19) Uani 1 1 d .
N3 N 0.30001(5) 0.27159(9) 0.20048(7) 0.0268(2) Uani 1 1 d .
H31 H 0.3227(8) 0.2656(16) 0.1707(13) 0.032 Uiso 0.85 1 d P
N4 N 0.44518(5) 0.06265(11) -0.13963(8) 0.0353(3) Uani 1 1 d .
C1 C 0.25169(5) 0.08971(10) 0.11356(8) 0.0214(2) Uani 1 1 d .
C2 C 0.25918(5) 0.18543(10) 0.17997(8) 0.0223(2) Uani 1 1 d .
C3 C 0.21093(5) -0.01271(10) 0.09846(8) 0.0224(2) Uani 1 1 d .
C4 C 0.22079(6) 0.19887(12) 0.22804(9) 0.0274(2) Uani 1 1 d .
C5 C 0.18538(5) -0.08232(10) 0.00463(8) 0.0234(2) Uani 1 1 d .
C6 C 0.16859(5) -0.02155(12) -0.08282(8) 0.0278(2) Uani 1 1 d .
C7 C 0.14032(6) -0.08657(14) -0.16893(9) 0.0346(3) Uani 1 1 d .
C8 C 0.12965(6) -0.21287(14) -0.16855(10) 0.0387(3) Uani 1 1 d .
C9 C 0.14628(6) -0.27383(13) -0.08194(11) 0.0384(3) Uani 1 1 d .
C10 C 0.17342(6) -0.20888(11) 0.00442(9) 0.0311(3) Uani 1 1 d .
C11 C 0.34931(5) 0.13342(10) 0.01259(8) 0.0224(2) Uani 1 1 d .
C12 C 0.33021(5) 0.04392(11) -0.06050(8) 0.0251(2) Uani 1 1 d .
C13 C 0.36132(5) 0.02123(11) -0.11121(8) 0.0266(2) Uani 1 1 d .
C14 C 0.41310(5) 0.08777(11) -0.09115(8) 0.0250(2) Uani 1 1 d .
C15 C 0.43043(5) 0.18142(12) -0.02045(9) 0.0288(2) Uani 1 1 d .
C16 C 0.39897(5) 0.20291(11) 0.03008(9) 0.0276(2) Uani 1 1 d .
C17 C 0.42919(8) -0.04059(16) -0.20574(12) 0.0436(4) Uani 1 1 d .
C18 C 0.50063(6) 0.12429(15) -0.11262(11) 0.0372(3) Uani 1 1 d .
H32 H 0.3022(7) 0.3334(16) 0.2416(11) 0.041(4) Uiso 1 1 d .
H41 H 0.2322(7) 0.1404(14) 0.2817(11) 0.034(4) Uiso 1 1 d .
H42 H 0.1803(7) 0.1804(14) 0.1829(11) 0.037(4) Uiso 1 1 d .
H43 H 0.2241(7) 0.2824(15) 0.2543(11) 0.037(4) Uiso 1 1 d .
H6 H 0.1764(6) 0.0672(14) -0.0808(10) 0.028(3) Uiso 1 1 d .
H7 H 0.1282(7) -0.0440(15) -0.2283(12) 0.045(4) Uiso 1 1 d .
H8 H 0.1098(8) -0.2561(18) -0.2288(13) 0.055(5) Uiso 1 1 d .
H9 H 0.1408(7) -0.3630(17) -0.0796(12) 0.049(5) Uiso 1 1 d .
H10 H 0.1843(7) -0.2499(16) 0.0659(12) 0.045(4) Uiso 1 1 d .
H12 H 0.2939(7) -0.0029(15) -0.0750(10) 0.034(4) Uiso 1 1 d .
H13 H 0.3464(7) -0.0416(14) -0.1610(11) 0.036(4) Uiso 1 1 d .
H15 H 0.4648(7) 0.2289(15) -0.0079(11) 0.042(4) Uiso 1 1 d .
H16 H 0.4131(7) 0.2651(16) 0.0800(11) 0.040(4) Uiso 1 1 d .
H171 H 0.4294(9) -0.118(2) -0.1753(14) 0.061(5) Uiso 1 1 d .
H172 H 0.3890(10) -0.0276(19) -0.2606(15) 0.069(6) Uiso 1 1 d .
H173 H 0.4564(9) -0.0478(19) -0.2319(14) 0.071(6) Uiso 1 1 d .
H181 H 0.5278(9) 0.1168(19) -0.0446(15) 0.065(6) Uiso 1 1 d .
H182 H 0.4947(8) 0.215(2) -0.1257(13) 0.062(6) Uiso 1 1 d .
H183 H 0.5194(9) 0.094(2) -0.1498(14) 0.068(6) Uiso 1 1 d .
C1A C 0.03566(7) -0.02628(18) -0.04228(15) 0.0588(5) Uani 1 1 d .
C2A C 0.05041(8) -0.07123(19) 0.04892(16) 0.0599(5) Uani 1 1 d .
C3A C -0.01449(8) 0.04481(19) -0.09083(16) 0.0574(5) Uani 1 1 d .
Cl1A Cl -0.03173(4) 0.11834(10) -0.20861(8) 0.0647(3) Uani 0.50 1 d P
H1A H 0.0598(9) -0.0474(19) -0.0724(15) 0.071(6) Uiso 1 1 d .
H2A H 0.0869(10) -0.121(2) 0.0847(16) 0.081(7) Uiso 1 1 d .
H3A H -0.0225(14) 0.067(3) -0.148(3) 0.034(8) Uiso 0.50 1 d P

loop_
_atom_site_aniso_label
_atom_site_aniso_U_11
_atom_site_aniso_U_22
_atom_site_aniso_U_33
_atom_site_aniso_U_23
_atom_site_aniso_U_13
_atom_site_aniso_U_12
O1 0.0394(5) 0.0280(4) 0.0293(4) 0.0050(3) 0.0219(4) -0.0037(4)
N1 0.0257(5) 0.0220(4) 0.0246(4) -0.0004(4) 0.0147(4) -0.0018(4)
N2 0.0240(4) 0.0198(4) 0.0233(4) 0.0024(3) 0.0131(4) 0.0002(3)
N3 0.0334(5) 0.0232(5) 0.0305(5) -0.0046(4) 0.0205(4) -0.0030(4)
N4 0.0346(6) 0.0435(6) 0.0388(6) -0.0148(5) 0.0262(5) -0.0116(5)
C1 0.0245(5) 0.0206(5) 0.0222(5) 0.0021(4) 0.0134(4) 0.0007(4)
C2 0.0250(5) 0.0214(5) 0.0217(5) 0.0038(4) 0.0117(4) 0.0023(4)
C3 0.0251(5) 0.0203(5) 0.0237(5) 0.0042(4) 0.0129(4) 0.0021(4)
C4 0.0301(6) 0.0295(6) 0.0283(6) -0.0016(5) 0.0184(5) 0.0006(5)
C5 0.0230(5) 0.0238(5) 0.0269(5) 0.0005(4) 0.0145(4) -0.0017(4)
C6 0.0292(6) 0.0299(6) 0.0286(6) 0.0013(5) 0.0171(5) -0.0023(5)
C7 0.0331(7) 0.0480(8) 0.0260(6) -0.0007(5) 0.0164(5) -0.0045(6)
C8 0.0356(7) 0.0488(8) 0.0350(7) -0.0148(6) 0.0193(6) -0.0120(6)
C9 0.0436(8) 0.0289(7) 0.0453(8) -0.0092(5) 0.0229(6) -0.0099(5)
C10 0.0345(6) 0.0253(6) 0.0346(6) 0.0001(5) 0.0169(5) -0.0043(5)
C11 0.0242(5) 0.0222(5) 0.0233(5) 0.0000(4) 0.0131(4) -0.0005(4)
C12 0.0251(5) 0.0260(5) 0.0263(5) -0.0030(4) 0.0137(4) -0.0055(4)
C13 0.0282(6) 0.0287(6) 0.0254(5) -0.0065(4) 0.0147(5) -0.0067(4)
C14 0.0248(5) 0.0287(6) 0.0246(5) -0.0012(4) 0.0142(4) -0.0015(4)
C15 0.0259(6) 0.0322(6) 0.0331(6) -0.0077(5) 0.0177(5) -0.0096(5)
C16 0.0288(6) 0.0284(6) 0.0292(6) -0.0083(5) 0.0165(5) -0.0076(5)
C17 0.0513(9) 0.0478(9) 0.0483(8) -0.0187(7) 0.0371(8) -0.0122(7)
C18 0.0305(7) 0.0500(8) 0.0394(7) -0.0062(6) 0.0231(6) -0.0071(6)
C1A 0.0401(9) 0.0660(11) 0.0834(13) -0.0376(10) 0.0397(9) -0.0197(8)
C2A 0.0329(8) 0.0660(11) 0.0835(13) -0.0300(10) 0.0294(9) -0.0151(8)
C3A 0.0403(9) 0.0685(12) 0.0673(12) -0.0329(10) 0.0284(9) -0.0250(8)
Cl1A 0.0587(5) 0.0672(6) 0.0614(5) -0.0165(5) 0.0220(4) -0.0252(4)

loop_
_atom_type_symbol
_atom_type_description
_atom_type_scat_dispersion_real
_atom_type_scat_dispersion_imag
_atom_type_scat_source
C C 0.0033 0.0016 'International Tables Vol C Tables 4.2.6.8 and 6.1.1.4'
H H 0.0000 0.0000 'International Tables Vol C Tables 4.2.6.8 and 6.1.1.4'
N N 0.0061 0.0033 'International Tables Vol C Tables 4.2.6.8 and 6.1.1.4'
O O 0.0106 0.0060 'International Tables Vol C Tables 4.2.6.8 and 6.1.1.4'
Cl Cl 0.1484 0.1585 'International Tables Vol C Tables 4.2.6.8 and 6.1.1.4'

loop_
_geom_angle_atom_site_label_1
_geom_angle_atom_site_label_2
_geom_angle_atom_site_label_3
_geom_angle
_geom_angle_site_symmetry_1
_geom_angle_site_symmetry_3
N2 N1 C11 113.08(9) . .
N2 N1 H1 133(6) . .
C11 N1 H1 113(6) . .
N1 N2 C1 119.05(9) . .
C2 N3 H31 117.0(11) . .
C2 N3 H32 117.8(10) . .
H31 N3 H32 125.2(15) . .
C14 N4 C17 120.06(10) . .
C14 N4 C18 120.50(10) . .
C17 N4 C18 118.54(11) . .
N2 C1 C2 126.06(10) . .
N2 C1 C3 113.12(9) . .
C2 C1 C3 120.81(9) . .
N3 C2 C1 120.81(10) . .
N3 C2 C4 116.27(10) . .
C1 C2 C4 122.88(10) . .
O1 C3 C1 122.47(10) . .
O1 C3 C5 118.21(10) . .
C1 C3 C5 119.32(9) . .
C2 C4 H41 111.4(9) . .
C2 C4 H42 110.4(9) . .
H41 C4 H42 106.6(13) . .
C2 C4 H43 110.5(9) . .
H41 C4 H43 107.3(12) . .
H42 C4 H43 110.5(13) . .
C6 C5 C10 119.24(11) . .
C6 C5 C3 121.49(10) . .
C10 C5 C3 119.03(10) . .
C7 C6 C5 120.10(11) . .
C7 C6 H6 122.2(8) . .
C5 C6 H6 117.7(8) . .
C8 C7 C6 120.36(12) . .
C8 C7 H7 120.1(10) . .
C6 C7 H7 119.5(10) . .
C9 C8 C7 119.82(12) . .
C9 C8 H8 121.0(11) . .
C7 C8 H8 119.2(11) . .
C8 C9 C10 120.16(13) . .
C8 C9 H9 121.4(10) . .
C10 C9 H9 118.4(10) . .
C9 C10 C5 120.29(12) . .
C9 C10 H10 121.2(10) . .
C5 C10 H10 118.5(10) . .
C16 C11 C12 118.23(10) . .
C16 C11 N1 117.45(10) . .
C12 C11 N1 124.32(10) . .
C13 C12 C11 120.89(10) . .
C13 C12 H12 120.8(9) . .
C11 C12 H12 118.3(9) . .
C12 C13 C14 121.18(10) . .
C12 C13 H13 117.9(9) . .
C14 C13 H13 120.9(9) . .
N4 C14 C15 121.34(10) . .
N4 C14 C13 121.27(10) . .
C15 C14 C13 117.39(10) . .
C16 C15 C14 120.79(10) . .
C16 C15 H15 121.3(10) . .
C14 C15 H15 117.9(10) . .
C15 C16 C11 121.41(10) . .
C15 C16 H16 118.7(9) . .
C11 C16 H16 119.9(9) . .
N4 C17 H171 112.2(12) . .
N4 C17 H172 110.2(12) . .
H171 C17 H172 108.3(17) . .
N4 C17 H173 110.2(12) . .
H171 C17 H173 107.7(17) . .
H172 C17 H173 108.1(17) . .
N4 C18 H181 113.2(12) . .
N4 C18 H182 110.8(11) . .
H181 C18 H182 105.8(17) . .
N4 C18 H183 111.7(12) . .
H181 C18 H183 109.1(16) . .
H182 C18 H183 106.0(17) . .
C2A C1A C3A 119.99(16) . .
C2A C1A H1A 119.4(13) . .
C3A C1A H1A 120.6(13) . .
C1A C2A C3A 119.49(19) . 5
C1A C2A H2A 120.3(13) . .
C3A C2A H2A 120.3(13) 5 .
C1A C3A C2A 120.5(2) . 5
C1A C3A Cl1A 120.82(14) . .
C2A C3A Cl1A 118.44(18) 5 .
C1A C3A H3A 116(2) . .
C2A C3A H3A 123(2) 5 .
Cl1A C3A H3A 9(2) . .
C3A Cl1A H3A 7.5(18) . .

loop_
_geom_bond_atom_site_label_1
_geom_bond_atom_site_label_2
_geom_bond_distance
_geom_bond_site_symmetry_2
O1 C3 1.2396(13) .
N1 N2 1.2813(13) .
N1 C11 1.4228(13) .
N1 H1 0.84(10) .
N2 C1 1.3863(13) .
N3 C2 1.3223(15) .
N3 H31 0.901(18) .
N3 H32 0.908(17) .
N4 C14 1.3803(14) .
N4 C17 1.4412(17) .
N4 C18 1.4443(17) .
C1 C2 1.4109(15) .
C1 C3 1.4611(15) .
C2 C4 1.4981(15) .
C3 C5 1.5004(15) .
C4 H41 0.979(15) .
C4 H42 0.968(16) .
C4 H43 0.976(16) .
C5 C6 1.3916(16) .
C5 C10 1.3952(16) .
C6 C7 1.3867(18) .
C6 H6 0.973(14) .
C7 C8 1.386(2) .
C7 H7 0.949(17) .
C8 C9 1.382(2) .
C8 H8 0.958(19) .
C9 C10 1.3873(18) .
C9 H9 0.973(18) .
C10 H10 0.973(17) .
C11 C16 1.3910(16) .
C11 C12 1.3977(15) .
C12 C13 1.3834(15) .
C12 H12 0.988(16) .
C13 C14 1.4108(16) .
C13 H13 0.966(15) .
C14 C15 1.4067(16) .
C15 C16 1.3863(16) .
C15 H15 0.957(17) .
C16 H16 0.962(16) .
C17 H171 0.96(2) .
C17 H172 1.00(2) .
C17 H173 0.96(2) .
C18 H181 0.97(2) .
C18 H182 0.99(2) .
C18 H183 0.97(2) .
C1A C2A 1.382(3) .
C1A C3A 1.383(3) .
C1A H1A 0.96(2) .
C2A C3A 1.386(2) 5
C2A H2A 1.00(2) .
C3A C2A 1.386(2) 5
C3A Cl1A 1.860(3) .
C3A H3A 0.85(4) .
Cl1A H3A 1.02(4) .
